data_7232681
loop_
_publ_author_name
'Yan, Bingjia'
'Horton, Peter N.'
'Russell, Andrea E.'
'Wedge, Christopher J.'
'Weston, Simon C.'
'Grossel, Martin C.'

_publ_section_title
;
 Crown ether alkali metal TCNQ complexes revisited -- the impact of
 smaller cation complexes on their solid-state architecture and properties
;
_journal_issue 21
_journal_name_full CrystEngComm
_journal_page_first 3273
_journal_paper_doi 10.1039/C9CE00234K
_journal_volume 21
_journal_year 2019
_chemical_formula_moiety 'C48 H56 K2 N8 O12'
_chemical_formula_sum 'C48 H56 K2 N8 O12'
_chemical_formula_weight 1015.20
_space_group_crystal_system monoclinic
_space_group_IT_number 15
_space_group_name_Hall '-C 2yc'
_space_group_name_H-M_alt 'C 1 2/c 1'
_symmetry_space_group_name_Hall '-C 2yc'
_symmetry_space_group_name_H-M 'C 1 2/c 1'
_atom_sites_solution_hydrogens geom
_atom_sites_solution_primary dual
_audit_creation_date 2018-09-05
_audit_creation_method
;
Olex2 1.2
(compiled 2018.05.29 svn.r3508 for OlexSys, GUI svn.r5506)
;
_audit_update_record
;
2018-09-06 deposited with the CCDC.    2019-04-30 downloaded from the CCDC.
;
_cell_angle_alpha 90
_cell_angle_beta 98.0070(10)
_cell_angle_gamma 90
_cell_formula_units_Z 4
_cell_length_a 23.6351(2)
_cell_length_b 8.17770(10)
_cell_length_c 26.7566(3)
_cell_measurement_reflns_used 25585
_cell_measurement_temperature 100(2)
_cell_measurement_theta_max 29.2290
_cell_measurement_theta_min 2.6160
_cell_volume 5121.12(10)
_computing_cell_refinement 'CrysAlisPro 1.171.39.46 (Rigaku OD, 2018)'
_computing_data_collection 'CrystalClear-SM Expert 3.1 b27 (Rigaku, 2013)'
_computing_data_reduction 'CrysAlisPro 1.171.39.46 (Rigaku OD, 2018)'
_computing_molecular_graphics 'Olex2 (Dolomanov et al., 2009)'
_computing_publication_material 'Olex2 (Dolomanov et al., 2009)'
_computing_structure_refinement 'ShelXL (Sheldrick, 2015)'
_computing_structure_solution 'ShelXT (Sheldrick, 2015)'
_diffrn_ambient_temperature 100(2)
_diffrn_detector 'CCD area detector'
_diffrn_detector_area_resol_mean 28.5714
_diffrn_detector_type 'Rigaku HG Saturn724+ (2x2 bin mode)'
_diffrn_measured_fraction_theta_full 0.999
_diffrn_measured_fraction_theta_max 0.997
_diffrn_measurement_details
;
List of Runs (angles in degrees, time in seconds):

  # Type    Start    End  Width  t~exp~   \w     \q     \k     \f   Frames
#--------------------------------------------------------------------------
  1  \w    -94.00  71.00   1.00   30.00    --  -19.00  18.00-120.00  165
  2  \w    -87.00  22.00   1.00   30.00    --  -19.00 -72.00   0.00  109
  3  \w    -27.00  44.00   1.00   30.00    --  -19.00  72.00 -90.00   71
  4  \w    -60.00  22.00   1.00   30.00    --  -19.00 -72.00 150.00   82
  5  \w    -52.00 -11.00   1.00   30.00    --  -19.00 -72.00 -30.00   41
  6  \w    -41.00 -21.00   1.00   30.00    --  -19.00  36.00-180.00   20
  7  \w    -93.00  38.00   1.00   30.00    --  -19.00   0.00-180.00  131
;
_diffrn_measurement_device 'four-circle \k goniometer'
_diffrn_measurement_device_type
'Rigaku FRE+ equipped with HF Varimax confocal mirrors and an AFC12 goniometer and HG Saturn 724+ detector'
_diffrn_measurement_method 'profile data from \w-scans'
_diffrn_measurement_specimen_support 'MiTeGen MicroLoop'
_diffrn_orient_matrix_type 'CrysAlisPro convention (1999,Acta A55,543-557)'
_diffrn_orient_matrix_UB_11 -0.0123517000
_diffrn_orient_matrix_UB_12 0.0421094000
_diffrn_orient_matrix_UB_13 0.0189843000
_diffrn_orient_matrix_UB_21 -0.0236653000
_diffrn_orient_matrix_UB_22 -0.0541197000
_diffrn_orient_matrix_UB_23 -0.0034569000
_diffrn_orient_matrix_UB_31 0.0143334000
_diffrn_orient_matrix_UB_32 -0.0531286000
_diffrn_orient_matrix_UB_33 0.0185619000
_diffrn_radiation_collimation 0.2
_diffrn_radiation_monochromator 'Confocal mirrors, HF Varimax'
_diffrn_radiation_probe x-ray
_diffrn_radiation_type MoK\a
_diffrn_radiation_wavelength 0.71075
_diffrn_reflns_av_R_equivalents 0.0160
_diffrn_reflns_av_unetI/netI 0.0096
_diffrn_reflns_Laue_measured_fraction_full 0.999
_diffrn_reflns_Laue_measured_fraction_max 0.997
_diffrn_reflns_limit_h_max 30
_diffrn_reflns_limit_h_min -30
_diffrn_reflns_limit_k_max 10
_diffrn_reflns_limit_k_min -10
_diffrn_reflns_limit_l_max 30
_diffrn_reflns_limit_l_min -34
_diffrn_reflns_number 30790
_diffrn_reflns_point_group_measured_fraction_full 0.999
_diffrn_reflns_point_group_measured_fraction_max 0.997
_diffrn_reflns_theta_full 25.242
_diffrn_reflns_theta_max 27.484
_diffrn_reflns_theta_min 2.638
_diffrn_source 'Rotating Anode'
_diffrn_source_current 55.0
_diffrn_source_power 2.475
_diffrn_source_target Mo
_diffrn_source_type 'Rigaku FRE+'
_diffrn_source_voltage 45.0
_exptl_absorpt_coefficient_mu 0.253
_exptl_absorpt_correction_T_max 1.00000
_exptl_absorpt_correction_T_min 0.90726
_exptl_absorpt_correction_type multi-scan
_exptl_absorpt_process_details
'CrysAlisPro 1.171.39.46 (Rigaku Oxford Diffraction, 2018) Empirical absorption correction using spherical harmonics, implemented in SCALE3 ABSPACK scaling algorithm.'
_exptl_crystal_colour purple
_exptl_crystal_colour_primary purple
_exptl_crystal_density_diffrn 1.317
_exptl_crystal_description plate
_exptl_crystal_F_000 2136
_exptl_crystal_size_max 0.26
_exptl_crystal_size_mid 0.25
_exptl_crystal_size_min 0.04
_refine_diff_density_max 0.282
_refine_diff_density_min -0.214
_refine_diff_density_rms 0.035
_refine_ls_extinction_method none
_refine_ls_goodness_of_fit_ref 1.033
_refine_ls_hydrogen_treatment constr
_refine_ls_matrix_type full
_refine_ls_number_parameters 316
_refine_ls_number_reflns 5880
_refine_ls_number_restraints 0
_refine_ls_restrained_S_all 1.033
_refine_ls_R_factor_all 0.0272
_refine_ls_R_factor_gt 0.0252
_refine_ls_shift/su_max 0.001
_refine_ls_shift/su_mean 0.000
_refine_ls_structure_factor_coef Fsqd
_refine_ls_weighting_details 'w=1/[\s^2^(Fo^2^)+(0.0326P)^2^+3.2442P] where P=(Fo^2^+2Fc^2^)/3'
_refine_ls_weighting_scheme calc
_refine_ls_wR_factor_gt 0.0665
_refine_ls_wR_factor_ref 0.0679
_reflns_Friedel_coverage 0.000
_reflns_number_gt 5500
_reflns_number_total 5880
_reflns_threshold_expression 'I > 2\s(I)'
_cod_data_source_file c9ce00234k2.cif
_cod_data_source_block 5_6KT2
_cod_depositor_comments 'Adding full bibliography for 7232678--7232682.cif.'
_cod_database_code 7232681
_shelx_shelxl_version_number 2018/3
_chemical_oxdiff_formula 'K C12 H4N4 C12H24O6'
_shelx_space_group_comment
;
The symmetry employed for this shelxl refinement is uniquely defined
by the following loop, which should always be used as a source of
symmetry information in preference to the above space-group names.
They are only intended as comments.
;
_shelx_estimated_absorpt_t_max 0.990
_shelx_estimated_absorpt_t_min 0.937
_reflns_odcompleteness_completeness 99.75
_reflns_odcompleteness_iscentric 1
_reflns_odcompleteness_theta 27.42
_olex2_refinement_description
;
1. Fixed Uiso
 At 1.2 times of:
  All C(H) groups, All C(H,H) groups
2.a Secondary CH2 refined with riding coordinates:
 C21(H21A,H21B), C22(H22A,H22B), C23(H23A,H23B), C24(H24A,H24B), C25(H25A,
 H25B), C26(H26A,H26B), C27(H27A,H27B), C28(H28A,H28B), C29(H29A,H29B),
 C30(H30A,H30B), C31(H31A,H31B), C32(H32A,H32B)
2.b Aromatic/amide H refined with riding coordinates:
 C2(H2), C3(H3), C5(H5), C6(H6)
;
_olex2_diffrn_ambient_temperature_device 'Oxford Cryosystems'
_olex2_submission_special_instructions 'No special instructions were received'
_oxdiff_exptl_absorpt_empirical_details
;
Empirical correction (ABSPACK) includes:
- Absorption correction using spherical harmonics
- Frame scaling
- Detector area scaling
;
_oxdiff_exptl_absorpt_empirical_full_max 1.869
_oxdiff_exptl_absorpt_empirical_full_min 0.686

loop_
_space_group_symop_operation_xyz
'x, y, z'
'-x, y, -z+1/2'
'x+1/2, y+1/2, z'
'-x+1/2, y+1/2, -z+1/2'
'-x, -y, -z'
'x, -y, z-1/2'
'-x+1/2, -y+1/2, -z'
'x+1/2, -y+1/2, z-1/2'

loop_
_atom_site_label
_atom_site_type_symbol
_atom_site_fract_x
_atom_site_fract_y
_atom_site_fract_z
_atom_site_U_iso_or_equiv
_atom_site_adp_type
_atom_site_occupancy
_atom_site_site_symmetry_order
_atom_site_calc_flag
_atom_site_refinement_flags_posn
K1 K 0.67865(2) 0.40857(2) 0.33034(2) 0.01790(6) Uani 1 1 d .
O21 O 0.70215(3) 0.67088(8) 0.26895(2) 0.02048(14) Uani 1 1 d .
O22 O 0.78913(3) 0.57032(8) 0.34632(2) 0.02066(14) Uani 1 1 d .
O23 O 0.76744(3) 0.29830(8) 0.40332(3) 0.02338(15) Uani 1 1 d .
O24 O 0.68802(3) 0.06713(9) 0.36213(3) 0.02364(15) Uani 1 1 d .
O25 O 0.60469(3) 0.16417(8) 0.28161(2) 0.02174(14) Uani 1 1 d .
O26 O 0.62760(3) 0.43404(8) 0.22318(2) 0.01951(14) Uani 1 1 d .
N1 N 0.56965(4) 0.55106(11) 0.32669(3) 0.02543(18) Uani 1 1 d .
N2 N 0.48133(4) 0.97158(11) 0.37766(3) 0.02913(19) Uani 1 1 d .
N3 N 0.32981(4) 0.39780(11) 0.57791(3) 0.02499(18) Uani 1 1 d .
N4 N 0.40878(4) -0.04449(11) 0.52318(3) 0.02647(18) Uani 1 1 d .
C1 C 0.47855(4) 0.56344(11) 0.42090(3) 0.01660(17) Uani 1 1 d .
C2 C 0.44460(4) 0.63376(12) 0.45523(3) 0.01771(17) Uani 1 1 d .
H2 H 0.440448 0.749218 0.456241 0.021 Uiso 1 1 calc R
C3 C 0.41789(4) 0.53877(12) 0.48670(3) 0.01808(18) Uani 1 1 d .
H3 H 0.395375 0.589356 0.509100 0.022 Uiso 1 1 calc R
C4 C 0.42304(4) 0.36585(12) 0.48667(3) 0.01709(17) Uani 1 1 d .
C5 C 0.45708(4) 0.29465(11) 0.45232(3) 0.01791(17) Uani 1 1 d .
H5 H 0.461149 0.179178 0.451277 0.021 Uiso 1 1 calc R
C6 C 0.48388(4) 0.39007(12) 0.42095(3) 0.01769(17) Uani 1 1 d .
H6 H 0.506584 0.339682 0.398659 0.021 Uiso 1 1 calc R
C7 C 0.50524(4) 0.66527(11) 0.38823(3) 0.01771(17) Uani 1 1 d .
C8 C 0.39596(4) 0.26804(11) 0.52023(3) 0.01824(18) Uani 1 1 d .
C9 C 0.54052(4) 0.60125(11) 0.35423(3) 0.01902(18) Uani 1 1 d .
C10 C 0.49253(4) 0.83504(12) 0.38303(3) 0.02038(19) Uani 1 1 d .
C11 C 0.35935(4) 0.33884(11) 0.55211(3) 0.01919(18) Uani 1 1 d .
C12 C 0.40281(4) 0.09562(12) 0.52212(3) 0.01988(18) Uani 1 1 d .
C21 C 0.75620(4) 0.74982(12) 0.27857(4) 0.02252(19) Uani 1 1 d .
H21A H 0.752398 0.866096 0.268351 0.027 Uiso 1 1 calc R
H21B H 0.783550 0.696750 0.258837 0.027 Uiso 1 1 calc R
C22 C 0.77768(4) 0.73769(12) 0.33394(4) 0.02200(19) Uani 1 1 d .
H22A H 0.812973 0.803207 0.342129 0.026 Uiso 1 1 calc R
H22B H 0.748611 0.780852 0.353787 0.026 Uiso 1 1 calc R
C23 C 0.81378(4) 0.55334(12) 0.39790(4) 0.0230(2) Uani 1 1 d .
H23A H 0.788279 0.602671 0.420142 0.028 Uiso 1 1 calc R
H23B H 0.851017 0.610607 0.403752 0.028 Uiso 1 1 calc R
C24 C 0.82197(4) 0.37507(13) 0.40974(4) 0.02309(19) Uani 1 1 d .
H24A H 0.846559 0.324864 0.386863 0.028 Uiso 1 1 calc R
H24B H 0.840764 0.360926 0.444922 0.028 Uiso 1 1 calc R
C25 C 0.77028(4) 0.13373(13) 0.42025(4) 0.0257(2) Uani 1 1 d .
H25A H 0.787649 0.128688 0.456084 0.031 Uiso 1 1 calc R
H25B H 0.794085 0.068305 0.400033 0.031 Uiso 1 1 calc R
C26 C 0.71058(5) 0.06693(13) 0.41436(4) 0.0267(2) Uani 1 1 d .
H26A H 0.710913 -0.045861 0.427831 0.032 Uiso 1 1 calc R
H26B H 0.686437 0.135337 0.433429 0.032 Uiso 1 1 calc R
C27 C 0.63167(4) -0.00067(13) 0.35393(4) 0.0273(2) Uani 1 1 d .
H27A H 0.605681 0.065248 0.371855 0.033 Uiso 1 1 calc R
H27B H 0.632227 -0.113871 0.367104 0.033 Uiso 1 1 calc R
C28 C 0.61109(4) -0.00025(12) 0.29838(4) 0.0258(2) Uani 1 1 d .
H28A H 0.638972 -0.057463 0.280167 0.031 Uiso 1 1 calc R
H28B H 0.574029 -0.058082 0.291465 0.031 Uiso 1 1 calc R
C29 C 0.58364(4) 0.17384(13) 0.22918(4) 0.02292(19) Uani 1 1 d .
H29A H 0.547296 0.112593 0.221863 0.028 Uiso 1 1 calc R
H29B H 0.611588 0.124918 0.209213 0.028 Uiso 1 1 calc R
C30 C 0.57412(4) 0.35022(13) 0.21511(4) 0.02260(19) Uani 1 1 d .
H30A H 0.557236 0.359114 0.179221 0.027 Uiso 1 1 calc R
H30B H 0.547282 0.400111 0.236005 0.027 Uiso 1 1 calc R
C31 C 0.62085(4) 0.60200(12) 0.21000(4) 0.02202(19) Uani 1 1 d .
H31A H 0.595752 0.656035 0.231696 0.026 Uiso 1 1 calc R
H31B H 0.602989 0.612614 0.174416 0.026 Uiso 1 1 calc R
C32 C 0.67874(4) 0.68181(12) 0.21707(3) 0.02201(19) Uani 1 1 d .
H32A H 0.704147 0.626004 0.196020 0.026 Uiso 1 1 calc R
H32B H 0.675233 0.797909 0.206609 0.026 Uiso 1 1 calc R

loop_
_atom_site_aniso_label
_atom_site_aniso_U_11
_atom_site_aniso_U_22
_atom_site_aniso_U_33
_atom_site_aniso_U_23
_atom_site_aniso_U_13
_atom_site_aniso_U_12
K1 0.01740(10) 0.01808(10) 0.01827(10) -0.00048(7) 0.00266(7) -0.00008(7)
O21 0.0195(3) 0.0225(3) 0.0193(3) 0.0026(3) 0.0022(2) -0.0028(3)
O22 0.0216(3) 0.0190(3) 0.0205(3) -0.0005(3) -0.0003(3) -0.0011(3)
O23 0.0196(3) 0.0197(3) 0.0290(4) 0.0030(3) -0.0029(3) -0.0008(3)
O24 0.0237(3) 0.0235(4) 0.0226(3) 0.0028(3) -0.0005(3) -0.0043(3)
O25 0.0266(3) 0.0187(3) 0.0189(3) -0.0009(3) -0.0004(3) -0.0021(3)
O26 0.0166(3) 0.0205(3) 0.0212(3) 0.0008(3) 0.0017(2) 0.0006(2)
N1 0.0239(4) 0.0292(4) 0.0244(4) -0.0017(3) 0.0075(3) 0.0007(3)
N2 0.0386(5) 0.0242(5) 0.0253(4) 0.0019(4) 0.0070(4) 0.0050(4)
N3 0.0251(4) 0.0261(4) 0.0250(4) -0.0006(3) 0.0077(3) 0.0004(3)
N4 0.0339(5) 0.0227(4) 0.0238(4) -0.0031(3) 0.0074(3) -0.0009(4)
C1 0.0139(4) 0.0212(4) 0.0138(4) -0.0007(3) -0.0010(3) 0.0008(3)
C2 0.0174(4) 0.0181(4) 0.0170(4) -0.0014(3) 0.0005(3) 0.0022(3)
C3 0.0165(4) 0.0213(4) 0.0164(4) -0.0026(3) 0.0024(3) 0.0020(3)
C4 0.0150(4) 0.0210(4) 0.0145(4) -0.0018(3) -0.0008(3) -0.0007(3)
C5 0.0186(4) 0.0180(4) 0.0165(4) -0.0021(3) 0.0001(3) 0.0014(3)
C6 0.0164(4) 0.0214(4) 0.0150(4) -0.0027(3) 0.0009(3) 0.0027(3)
C7 0.0170(4) 0.0202(4) 0.0156(4) -0.0007(3) 0.0011(3) 0.0012(3)
C8 0.0182(4) 0.0195(4) 0.0169(4) -0.0022(3) 0.0019(3) -0.0011(3)
C9 0.0182(4) 0.0202(4) 0.0182(4) 0.0014(3) 0.0009(3) -0.0013(3)
C10 0.0206(4) 0.0254(5) 0.0154(4) 0.0000(4) 0.0034(3) 0.0002(4)
C11 0.0198(4) 0.0189(4) 0.0186(4) 0.0009(3) 0.0016(3) -0.0029(3)
C12 0.0204(4) 0.0240(5) 0.0157(4) -0.0024(3) 0.0040(3) -0.0027(3)
C21 0.0214(4) 0.0206(4) 0.0259(5) 0.0029(4) 0.0045(4) -0.0035(4)
C22 0.0229(4) 0.0173(4) 0.0258(5) -0.0007(4) 0.0036(4) -0.0031(3)
C23 0.0219(4) 0.0243(5) 0.0212(4) -0.0019(4) -0.0023(4) -0.0039(4)
C24 0.0186(4) 0.0259(5) 0.0231(5) -0.0006(4) -0.0029(3) -0.0005(4)
C25 0.0275(5) 0.0221(5) 0.0256(5) 0.0044(4) -0.0030(4) 0.0004(4)
C26 0.0303(5) 0.0254(5) 0.0231(5) 0.0054(4) -0.0006(4) -0.0039(4)
C27 0.0263(5) 0.0241(5) 0.0302(5) 0.0064(4) -0.0005(4) -0.0077(4)
C28 0.0279(5) 0.0185(5) 0.0296(5) -0.0002(4) -0.0008(4) -0.0044(4)
C29 0.0225(4) 0.0267(5) 0.0186(4) -0.0036(4) -0.0003(3) -0.0052(4)
C30 0.0172(4) 0.0291(5) 0.0205(4) 0.0003(4) -0.0012(3) -0.0019(4)
C31 0.0219(4) 0.0225(5) 0.0209(4) 0.0030(4) 0.0000(3) 0.0034(4)
C32 0.0252(5) 0.0216(5) 0.0192(4) 0.0035(4) 0.0031(3) 0.0008(4)

loop_
_atom_type_symbol
_atom_type_description
_atom_type_scat_dispersion_real
_atom_type_scat_dispersion_imag
_atom_type_scat_source
C C 0.0033 0.0016 'International Tables Vol C Tables 4.2.6.8 and 6.1.1.4'
H H 0.0000 0.0000 'International Tables Vol C Tables 4.2.6.8 and 6.1.1.4'
K K 0.2009 0.2494 'International Tables Vol C Tables 4.2.6.8 and 6.1.1.4'
N N 0.0061 0.0033 'International Tables Vol C Tables 4.2.6.8 and 6.1.1.4'
O O 0.0106 0.0060 'International Tables Vol C Tables 4.2.6.8 and 6.1.1.4'

loop_
_geom_angle_atom_site_label_1
_geom_angle_atom_site_label_2
_geom_angle_atom_site_label_3
_geom_angle
_geom_angle_site_symmetry_1
_geom_angle_site_symmetry_3
O21 K1 O22 59.376(19) . .
O21 K1 O23 117.59(2) . .
O21 K1 O24 152.81(2) . .
O21 K1 O25 115.31(2) . .
O21 K1 O26 57.714(19) . .
O21 K1 N1 85.30(2) . .
O21 K1 N3 96.82(2) . 5_666
O22 K1 O24 111.26(2) . .
O22 K1 O26 110.328(19) . .
O22 K1 N3 78.29(2) . 5_666
O23 K1 O22 58.308(19) . .
O23 K1 O24 58.07(2) . .
O23 K1 O25 116.38(2) . .
O23 K1 O26 149.38(2) . .
O23 K1 N1 138.42(2) . .
O23 K1 N3 74.02(2) . 5_666
O24 K1 O26 110.72(2) . .
O24 K1 N3 106.39(2) . 5_666
O25 K1 O22 150.28(2) . .
O25 K1 O24 58.596(19) . .
O25 K1 O26 57.621(19) . .
O25 K1 N3 130.45(2) . 5_666
N1 K1 O22 128.01(2) . .
N1 K1 O24 115.96(2) . .
N1 K1 O25 76.96(2) . .
N1 K1 O26 71.93(2) . .
N1 K1 N3 68.85(2) . 5_666
N3 K1 O26 134.62(2) 5_666 .
C21 O21 K1 119.17(5) . .
C21 O21 C32 111.41(7) . .
C32 O21 K1 122.51(5) . .
C22 O22 K1 105.38(5) . .
C22 O22 C23 110.89(7) . .
C23 O22 K1 109.59(5) . .
C24 O23 K1 121.27(5) . .
C25 O23 K1 121.61(5) . .
C25 O23 C24 112.23(7) . .
C26 O24 K1 106.85(6) . .
C26 O24 C27 111.29(8) . .
C27 O24 K1 107.15(6) . .
C28 O25 K1 119.24(5) . .
C28 O25 C29 111.81(7) . .
C29 O25 K1 121.33(5) . .
C30 O26 K1 110.22(5) . .
C31 O26 K1 108.97(5) . .
C31 O26 C30 111.09(7) . .
C9 N1 K1 138.63(7) . .
C11 N3 K1 147.02(7) . 5_666
C2 C1 C6 117.39(8) . .
C7 C1 C2 120.01(8) . .
C7 C1 C6 122.59(8) . .
C1 C2 H2 119.3 . .
C3 C2 C1 121.31(9) . .
C3 C2 H2 119.3 . .
C2 C3 H3 119.3 . .
C2 C3 C4 121.35(8) . .
C4 C3 H3 119.3 . .
C3 C4 C5 117.57(8) . .
C3 C4 C8 120.98(8) . .
C8 C4 C5 121.45(9) . .
C4 C5 H5 119.5 . .
C6 C5 C4 120.96(9) . .
C6 C5 H5 119.5 . .
C1 C6 H6 119.3 . .
C5 C6 C1 121.42(8) . .
C5 C6 H6 119.3 . .
C1 C7 C10 121.82(8) . .
C9 C7 C1 122.08(8) . .
C9 C7 C10 115.64(8) . .
C4 C8 C11 121.08(8) . .
C12 C8 C4 121.52(8) . .
C12 C8 C11 117.37(8) . .
N1 C9 C7 179.08(11) . .
N2 C10 C7 178.21(11) . .
N3 C11 C8 179.35(11) . .
N4 C12 C8 179.18(11) . .
O21 C21 H21A 110.0 . .
O21 C21 H21B 110.0 . .
O21 C21 C22 108.68(7) . .
H21A C21 H21B 108.3 . .
C22 C21 H21A 110.0 . .
C22 C21 H21B 110.0 . .
O22 C22 C21 108.66(8) . .
O22 C22 H22A 110.0 . .
O22 C22 H22B 110.0 . .
C21 C22 H22A 110.0 . .
C21 C22 H22B 110.0 . .
H22A C22 H22B 108.3 . .
O22 C23 H23A 109.9 . .
O22 C23 H23B 109.9 . .
O22 C23 C24 108.80(8) . .
H23A C23 H23B 108.3 . .
C24 C23 H23A 109.9 . .
C24 C23 H23B 109.9 . .
O23 C24 C23 108.39(8) . .
O23 C24 H24A 110.0 . .
O23 C24 H24B 110.0 . .
C23 C24 H24A 110.0 . .
C23 C24 H24B 110.0 . .
H24A C24 H24B 108.4 . .
O23 C25 H25A 110.1 . .
O23 C25 H25B 110.1 . .
O23 C25 C26 108.04(8) . .
H25A C25 H25B 108.4 . .
C26 C25 H25A 110.1 . .
C26 C25 H25B 110.1 . .
O24 C26 C25 108.69(8) . .
O24 C26 H26A 110.0 . .
O24 C26 H26B 110.0 . .
C25 C26 H26A 110.0 . .
C25 C26 H26B 110.0 . .
H26A C26 H26B 108.3 . .
O24 C27 H27A 110.0 . .
O24 C27 H27B 110.0 . .
O24 C27 C28 108.53(8) . .
H27A C27 H27B 108.4 . .
C28 C27 H27A 110.0 . .
C28 C27 H27B 110.0 . .
O25 C28 C27 108.76(8) . .
O25 C28 H28A 109.9 . .
O25 C28 H28B 109.9 . .
C27 C28 H28A 109.9 . .
C27 C28 H28B 109.9 . .
H28A C28 H28B 108.3 . .
O25 C29 H29A 110.0 . .
O25 C29 H29B 110.0 . .
O25 C29 C30 108.68(8) . .
H29A C29 H29B 108.3 . .
C30 C29 H29A 110.0 . .
C30 C29 H29B 110.0 . .
O26 C30 C29 108.97(8) . .
O26 C30 H30A 109.9 . .
O26 C30 H30B 109.9 . .
C29 C30 H30A 109.9 . .
C29 C30 H30B 109.9 . .
H30A C30 H30B 108.3 . .
O26 C31 H31A 110.0 . .
O26 C31 H31B 110.0 . .
O26 C31 C32 108.62(8) . .
H31A C31 H31B 108.3 . .
C32 C31 H31A 110.0 . .
C32 C31 H31B 110.0 . .
O21 C32 C31 108.57(7) . .
O21 C32 H32A 110.0 . .
O21 C32 H32B 110.0 . .
C31 C32 H32A 110.0 . .
C31 C32 H32B 110.0 . .
H32A C32 H32B 108.4 . .

loop_
_geom_bond_atom_site_label_1
_geom_bond_atom_site_label_2
_geom_bond_distance
_geom_bond_site_symmetry_2
K1 O21 2.8039(7) .
K1 O22 2.9051(7) .
K1 O23 2.8085(7) .
K1 O24 2.9183(7) .
K1 O25 2.8488(7) .
K1 O26 2.9591(7) .
K1 N1 2.8169(9) .
K1 N3 2.9514(9) 5_666
O21 C21 1.4224(11) .
O21 C32 1.4239(11) .
O22 C22 1.4253(11) .
O22 C23 1.4280(11) .
O23 C24 1.4225(11) .
O23 C25 1.4186(12) .
O24 C26 1.4247(12) .
O24 C27 1.4311(12) .
O25 C28 1.4190(12) .
O25 C29 1.4238(11) .
O26 C30 1.4277(11) .
O26 C31 1.4216(11) .
N1 C9 1.1518(13) .
N2 C10 1.1519(14) .
N3 C11 1.1536(13) .
N4 C12 1.1543(13) .
C1 C2 1.4224(12) .
C1 C6 1.4234(13) .
C1 C7 1.4175(13) .
C2 H2 0.9500 .
C2 C3 1.3635(13) .
C3 H3 0.9500 .
C3 C4 1.4193(13) .
C4 C5 1.4274(12) .
C4 C8 1.4198(13) .
C5 H5 0.9500 .
C5 C6 1.3648(13) .
C6 H6 0.9500 .
C7 C9 1.4171(13) .
C7 C10 1.4232(13) .
C8 C11 1.4202(12) .
C8 C12 1.4194(13) .
C21 H21A 0.9900 .
C21 H21B 0.9900 .
C21 C22 1.5010(13) .
C22 H22A 0.9900 .
C22 H22B 0.9900 .
C23 H23A 0.9900 .
C23 H23B 0.9900 .
C23 C24 1.4987(14) .
C24 H24A 0.9900 .
C24 H24B 0.9900 .
C25 H25A 0.9900 .
C25 H25B 0.9900 .
C25 C26 1.5007(14) .
C26 H26A 0.9900 .
C26 H26B 0.9900 .
C27 H27A 0.9900 .
C27 H27B 0.9900 .
C27 C28 1.4980(14) .
C28 H28A 0.9900 .
C28 H28B 0.9900 .
C29 H29A 0.9900 .
C29 H29B 0.9900 .
C29 C30 1.4997(14) .
C30 H30A 0.9900 .
C30 H30B 0.9900 .
C31 H31A 0.9900 .
C31 H31B 0.9900 .
C31 C32 1.5040(13) .
C32 H32A 0.9900 .
C32 H32B 0.9900 .

loop_
_geom_torsion_atom_site_label_1
_geom_torsion_atom_site_label_2
_geom_torsion_atom_site_label_3
_geom_torsion_atom_site_label_4
_geom_torsion
K1 O21 C21 C22 -29.84(9)
K1 O21 C32 C31 31.66(10)
K1 O22 C22 C21 -65.86(7)
K1 O22 C23 C24 60.97(8)
K1 O23 C24 C23 32.36(10)
K1 O23 C25 C26 -27.38(10)
K1 O24 C26 C25 -65.33(8)
K1 O24 C27 C28 64.78(9)
K1 O25 C28 C27 31.65(10)
K1 O25 C29 C30 -34.68(9)
K1 O26 C30 C29 -59.54(8)
K1 O26 C31 C32 60.88(8)
O21 C21 C22 O22 66.39(10)
O22 C23 C24 O23 -62.39(10)
O23 C25 C26 O24 63.05(11)
O24 C27 C28 O25 -66.01(11)
O25 C29 C30 O26 62.98(10)
O26 C31 C32 O21 -62.18(10)
C1 C2 C3 C4 0.26(13)
C2 C1 C6 C5 0.60(13)
C2 C1 C7 C9 178.51(8)
C2 C1 C7 C10 -9.58(13)
C2 C3 C4 C5 -0.22(13)
C2 C3 C4 C8 178.80(8)
C3 C4 C5 C6 0.38(13)
C3 C4 C8 C11 4.91(13)
C3 C4 C8 C12 -177.21(8)
C4 C5 C6 C1 -0.58(13)
C5 C4 C8 C11 -176.11(8)
C5 C4 C8 C12 1.77(13)
C6 C1 C2 C3 -0.43(13)
C6 C1 C7 C9 -1.82(13)
C6 C1 C7 C10 170.09(8)
C7 C1 C2 C3 179.25(8)
C7 C1 C6 C5 -179.08(8)
C8 C4 C5 C6 -178.64(8)
C21 O21 C32 C31 -177.80(8)
C22 O22 C23 C24 176.90(8)
C23 O22 C22 C21 175.63(7)
C24 O23 C25 C26 177.12(8)
C25 O23 C24 C23 -172.05(8)
C26 O24 C27 C28 -178.75(8)
C27 O24 C26 C25 178.02(8)
C28 O25 C29 C30 176.05(8)
C29 O25 C28 C27 -178.37(8)
C30 O26 C31 C32 -177.50(7)
C31 O26 C30 C29 179.58(7)
C32 O21 C21 C22 178.52(8)
